data_7248691
loop_
_publ_author_name
'Dudko, Ekaterina M.'
'Buikin, Petr A.'
'Ilyukhin, Andey B.'
'Korlyukov, Alexander A.'
'Dorovatovskii, Pavel V.'
'Simonenko, Nikolai P.'
'Kotov, Vitalii Yu.'

_publ_section_title
;
 Thermal decomposition of DMSO or DMF solvates: an advanced method for
 obtaining new hybrid bismuth(iii) halides
;
_journal_issue 26
_journal_name_full CrystEngComm
_journal_page_first 3490
_journal_page_last 3500
_journal_paper_doi 10.1039/D4CE00279B
_journal_volume 26
_journal_year 2024
_chemical_formula_moiety '2(Br), 0.5(C4 H12 O2), C18 H18 N2'
_chemical_formula_sum 'C20 H24 Br2 N2 O'
_chemical_formula_weight 468.23
_space_group_crystal_system orthorhombic
_space_group_IT_number 57
_space_group_name_Hall '-P 2c 2b'
_space_group_name_H-M_alt 'P b c m'
_atom_sites_solution_hydrogens mixed
_atom_sites_solution_primary dual
_audit_creation_date 2024-02-19
_audit_creation_method
;
Olex2 1.5
(compiled 2023.08.24 svn.re1ec1418 for OlexSys, GUI svn.r6817)
;
_audit_update_record
;
2024-05-15 deposited with the CCDC.	2024-05-27 downloaded from the CCDC.
;
_cell_angle_alpha 90
_cell_angle_beta 90
_cell_angle_gamma 90
_cell_formula_units_Z 4
_cell_length_a 12.7794(18)
_cell_length_b 8.1003(12)
_cell_length_c 19.956(3)
_cell_measurement_reflns_used 1905
_cell_measurement_temperature 140
_cell_measurement_theta_max 25.803
_cell_measurement_theta_min 2.590
_cell_volume 2065.8(5)
_computing_cell_refinement 'SAINT V8.40B (?, 2016)'
_computing_data_collection 'Bruker APEX3'
_computing_data_reduction 'SAINT V8.40B (?, 2016)'
_computing_molecular_graphics 'Olex2 1.5 (Dolomanov et al., 2009)'
_computing_publication_material 'Olex2 1.5 (Dolomanov et al., 2009)'
_computing_structure_refinement 'SHELXL 2018/3 (Sheldrick, 2015)'
_computing_structure_solution 'SHELXT 2018/2 (Sheldrick, 2018)'
_diffrn_ambient_temperature 140
_diffrn_detector_area_resol_mean 8
_diffrn_measured_fraction_theta_full 0.987
_diffrn_measured_fraction_theta_max 0.957
_diffrn_measurement_device_type 'Bruker APEX-II CCD'
_diffrn_measurement_method '\f and \w scans'
_diffrn_radiation_monochromator graphite
_diffrn_radiation_type MoK\a
_diffrn_radiation_wavelength 0.71073
_diffrn_reflns_av_R_equivalents 0.0410
_diffrn_reflns_av_unetI/netI 0.0673
_diffrn_reflns_Laue_measured_fraction_full 0.987
_diffrn_reflns_Laue_measured_fraction_max 0.957
_diffrn_reflns_limit_h_max 15
_diffrn_reflns_limit_h_min -16
_diffrn_reflns_limit_k_max 11
_diffrn_reflns_limit_k_min -6
_diffrn_reflns_limit_l_max 21
_diffrn_reflns_limit_l_min -28
_diffrn_reflns_number 8538
_diffrn_reflns_point_group_measured_fraction_full 0.987
_diffrn_reflns_point_group_measured_fraction_max 0.957
_diffrn_reflns_theta_full 25.242
_diffrn_reflns_theta_max 30.088
_diffrn_reflns_theta_min 2.041
_diffrn_source 'sealed tube'
_diffrn_source_current 30.0
_diffrn_source_power 1.5
_diffrn_source_voltage 50.0
_diffrn_standards_number 0
_exptl_absorpt_coefficient_mu 3.934
_exptl_absorpt_correction_T_max 0.7460
_exptl_absorpt_correction_T_min 0.5009
_exptl_absorpt_correction_type multi-scan
_exptl_absorpt_process_details
;
SADABS-2016/2 (Bruker,2016/2) was used for absorption correction.
wR2(int) was 0.0850 before and 0.0416 after correction.
The Ratio of minimum to maximum transmission is 0.6714.
The \l/2 correction factor is Not present.
;
_exptl_crystal_colour colourless
_exptl_crystal_colour_primary colourless
_exptl_crystal_density_diffrn 1.505
_exptl_crystal_description needle
_exptl_crystal_F_000 944
_exptl_crystal_size_max 0.25
_exptl_crystal_size_mid 0.01
_exptl_crystal_size_min 0.01
_refine_diff_density_max 0.456
_refine_diff_density_min -0.517
_refine_diff_density_rms 0.093
_refine_ls_extinction_method none
_refine_ls_goodness_of_fit_ref 1.040
_refine_ls_hydrogen_treatment mixed
_refine_ls_matrix_type full
_refine_ls_number_parameters 123
_refine_ls_number_reflns 2992
_refine_ls_number_restraints 0
_refine_ls_restrained_S_all 1.040
_refine_ls_R_factor_all 0.0610
_refine_ls_R_factor_gt 0.0357
_refine_ls_shift/su_max 0.002
_refine_ls_shift/su_mean 0.000
_refine_ls_structure_factor_coef Fsqd
_refine_ls_weighting_details 'w=1/[\s^2^(Fo^2^)+(0.0312P)^2^] where P=(Fo^2^+2Fc^2^)/3'
_refine_ls_weighting_scheme calc
_refine_ls_wR_factor_gt 0.0806
_refine_ls_wR_factor_ref 0.0846
_reflns_Friedel_coverage 0.000
_reflns_number_gt 2108
_reflns_number_total 2992
_reflns_threshold_expression 'I > 2\s(I)'
_cod_data_source_file d4ce00279b2.cif
_cod_data_source_block pyxk_br_2
_cod_depositor_comments 'Adding full bibliography for 7248691--7248702.cif.'
_cod_database_code 7248691
_shelx_shelxl_version_number 2018/3
_shelx_space_group_comment
;
The symmetry employed for this shelxl refinement is uniquely defined
by the following loop, which should always be used as a source of
symmetry information in preference to the above space-group names.
They are only intended as comments.
;
_shelx_estimated_absorpt_t_max 0.962
_shelx_estimated_absorpt_t_min 0.440
_olex2_refinement_description
;
1. Others
 Fixed Sof: H10A(0.25) H10B(0.5) H10C(0.5) H11A(0.5) H11B(0.5)
2.a Secondary CH2 refined with riding coordinates:
 C6(H6A,H6B), C11(H11A,H11B)
2.b Me refined with riding coordinates:
 C10(H10A,H10B,H10C)
2.c Aromatic/amide H refined with riding coordinates:
 C1(H1), C2(H2), C3(H3), C4(H4), C5(H5), C8(H8), C9(H9)
;
_olex2_submission_special_instructions 'No special instructions were received'

loop_
_space_group_symop_operation_xyz
'x, y, z'
'-x, -y, z+1/2'
'-x, y+1/2, -z+1/2'
'x, -y+1/2, -z'
'-x, -y, -z'
'x, y, -z-1/2'
'x, -y-1/2, z-1/2'
'-x, y-1/2, z'

loop_
_atom_site_label
_atom_site_type_symbol
_atom_site_fract_x
_atom_site_fract_y
_atom_site_fract_z
_atom_site_U_iso_or_equiv
_atom_site_adp_type
_atom_site_occupancy
_atom_site_site_symmetry_order
_atom_site_calc_flag
_atom_site_refinement_flags_posn
_atom_site_refinement_flags_adp
_atom_site_refinement_flags_occupancy
_atom_site_disorder_assembly
_atom_site_disorder_group
Br1 Br 0.56683(3) 0.80377(5) 0.750000 0.02415(12) Uani 1 2 d S T P . .
Br2 Br 0.87603(3) 0.750000 0.500000 0.02721(12) Uani 1 2 d S T P . .
O1 O 0.7676(2) 0.5550(4) 0.750000 0.0351(8) Uani 1 2 d S T P . .
H1A H 0.727(4) 0.621(6) 0.750000 0.048(17) Uiso 1 2 d S . P . .
N1 N 0.71742(15) 0.3731(3) 0.61492(9) 0.0184(5) Uani 1 1 d . . . . .
C1 C 0.81021(19) 0.3605(3) 0.58364(13) 0.0230(6) Uani 1 1 d . . . . .
H1 H 0.835783 0.450123 0.557689 0.028 Uiso 1 1 calc R U . . .
C2 C 0.8681(2) 0.2185(4) 0.58904(14) 0.0296(7) Uani 1 1 d . . . . .
H2 H 0.933921 0.209989 0.567153 0.035 Uiso 1 1 calc R U . . .
C3 C 0.8304(2) 0.0879(4) 0.62647(13) 0.0287(6) Uani 1 1 d . . . . .
H3 H 0.868872 -0.012120 0.629703 0.034 Uiso 1 1 calc R U . . .
C4 C 0.7362(2) 0.1052(3) 0.65890(13) 0.0297(7) Uani 1 1 d . . . . .
H4 H 0.709723 0.017471 0.685576 0.036 Uiso 1 1 calc R U . . .
C5 C 0.6808(2) 0.2480(4) 0.65282(13) 0.0268(6) Uani 1 1 d . . . . .
H5 H 0.615878 0.259578 0.675480 0.032 Uiso 1 1 calc R U . . .
C6 C 0.6538(2) 0.5270(3) 0.60680(14) 0.0290(7) Uani 1 1 d . . . . .
H6A H 0.700984 0.620802 0.596808 0.035 Uiso 1 1 calc R U . . .
H6B H 0.617149 0.551384 0.649364 0.035 Uiso 1 1 calc R U . . .
C7 C 0.5742(2) 0.5103(3) 0.55110(12) 0.0197(6) Uani 1 1 d . . . . .
C8 C 0.4725(2) 0.4635(3) 0.56532(13) 0.0243(6) Uani 1 1 d . . . . .
H8 H 0.453197 0.438122 0.610126 0.029 Uiso 1 1 calc R U . . .
C9 C 0.3988(2) 0.4534(3) 0.51490(13) 0.0246(6) Uani 1 1 d . . . . .
H9 H 0.329165 0.421521 0.525299 0.029 Uiso 1 1 calc R U . . .
C10 C 0.9510(4) 0.5457(8) 0.750000 0.0753(19) Uani 1 2 d S T P . .
H10A H 1.013275 0.616338 0.750000 0.113 Uiso 0.5 1 calc R U P A -1
H10B H 0.951351 0.475876 0.790096 0.113 Uiso 0.5 1 calc R U P A -1
H10C H 0.951350 0.475876 0.709904 0.113 Uiso 0.5 1 calc R U P A -1
C11 C 0.8586(4) 0.6472(7) 0.750000 0.073(2) Uani 1 2 d S T P . .
H11A H 0.859386 0.719134 0.790095 0.087 Uiso 0.5 1 calc R U P . .
H11B H 0.859386 0.719133 0.709905 0.087 Uiso 0.5 1 calc R U P . .

loop_
_atom_site_aniso_label
_atom_site_aniso_U_11
_atom_site_aniso_U_22
_atom_site_aniso_U_33
_atom_site_aniso_U_23
_atom_site_aniso_U_13
_atom_site_aniso_U_12
Br1 0.0220(2) 0.0291(2) 0.02132(19) 0.000 0.000 -0.00241(17)
Br2 0.0154(2) 0.0257(2) 0.0405(2) 0.00723(17) 0.000 0.000
O1 0.0258(18) 0.041(2) 0.0390(18) 0.000 0.000 0.0026(16)
N1 0.0156(12) 0.0248(12) 0.0149(10) -0.0029(9) -0.0020(9) 0.0022(9)
C1 0.0158(15) 0.0297(15) 0.0236(13) 0.0077(11) 0.0007(11) -0.0078(12)
C2 0.0177(16) 0.0408(19) 0.0302(16) -0.0010(13) 0.0050(12) 0.0031(13)
C3 0.0315(17) 0.0238(15) 0.0308(16) -0.0004(12) -0.0126(13) 0.0040(13)
C4 0.0293(17) 0.0322(17) 0.0278(15) 0.0117(12) -0.0050(12) -0.0107(13)
C5 0.0153(15) 0.0450(17) 0.0203(13) 0.0003(12) 0.0026(11) -0.0045(13)
C6 0.0280(16) 0.0306(16) 0.0285(14) -0.0103(12) -0.0118(13) 0.0112(13)
C7 0.0164(14) 0.0212(14) 0.0216(13) -0.0055(10) -0.0033(11) 0.0033(11)
C8 0.0209(15) 0.0325(17) 0.0195(13) 0.0039(11) 0.0028(11) 0.0040(12)
C9 0.0143(15) 0.0321(16) 0.0274(15) 0.0026(12) 0.0006(11) -0.0020(11)
C10 0.039(3) 0.114(6) 0.073(4) 0.000 0.000 0.004(3)
C11 0.028(3) 0.041(3) 0.150(6) 0.000 0.000 -0.006(3)

loop_
_atom_type_symbol
_atom_type_description
_atom_type_scat_dispersion_real
_atom_type_scat_dispersion_imag
_atom_type_scat_source
C C 0.0033 0.0016 'International Tables Vol C Tables 4.2.6.8 and 6.1.1.4'
H H 0.0000 0.0000 'International Tables Vol C Tables 4.2.6.8 and 6.1.1.4'
Br Br -0.2901 2.4595 'International Tables Vol C Tables 4.2.6.8 and 6.1.1.4'
N N 0.0061 0.0033 'International Tables Vol C Tables 4.2.6.8 and 6.1.1.4'
O O 0.0106 0.0060 'International Tables Vol C Tables 4.2.6.8 and 6.1.1.4'

loop_
_geom_angle_atom_site_label_1
_geom_angle_atom_site_label_2
_geom_angle_atom_site_label_3
_geom_angle
_geom_angle_site_symmetry_1
_geom_angle_site_symmetry_3
_geom_angle_publ_flag
C11 O1 H1A 101(4) . . ?
C1 N1 C5 120.6(2) . . ?
C1 N1 C6 119.5(2) . . ?
C5 N1 C6 119.9(2) . . ?
N1 C1 H1 119.9 . . ?
N1 C1 C2 120.2(2) . . ?
C2 C1 H1 119.9 . . ?
C1 C2 H2 120.1 . . ?
C1 C2 C3 119.7(3) . . ?
C3 C2 H2 120.1 . . ?
C2 C3 H3 120.6 . . ?
C4 C3 C2 118.9(3) . . ?
C4 C3 H3 120.6 . . ?
C3 C4 H4 120.0 . . ?
C5 C4 C3 120.0(3) . . ?
C5 C4 H4 120.0 . . ?
N1 C5 C4 120.6(2) . . ?
N1 C5 H5 119.7 . . ?
C4 C5 H5 119.7 . . ?
N1 C6 H6A 109.3 . . ?
N1 C6 H6B 109.3 . . ?
N1 C6 C7 111.7(2) . . ?
H6A C6 H6B 107.9 . . ?
C7 C6 H6A 109.3 . . ?
C7 C6 H6B 109.3 . . ?
C8 C7 C6 120.4(2) . . ?
C8 C7 C9 119.0(2) . 5_666 ?
C9 C7 C6 120.6(2) 5_666 . ?
C7 C8 H8 119.8 . . ?
C9 C8 C7 120.5(2) . . ?
C9 C8 H8 119.8 . . ?
C7 C9 H9 119.7 5_666 . ?
C8 C9 C7 120.6(2) . 5_666 ?
C8 C9 H9 119.7 . . ?
H10A C10 H10B 109.5 . . ?
H10A C10 H10C 109.5 . . ?
H10B C10 H10C 109.5 . . ?
C11 C10 H10A 109.5 . . ?
C11 C10 H10B 109.5 . . ?
C11 C10 H10C 109.5 . . ?
O1 C11 C10 112.5(5) . . ?
O1 C11 H11A 109.1 . . ?
O1 C11 H11B 109.1 . . ?
C10 C11 H11A 109.1 . . ?
C10 C11 H11B 109.1 . . ?
H11A C11 H11B 107.8 . . ?

loop_
_geom_bond_atom_site_label_1
_geom_bond_atom_site_label_2
_geom_bond_distance
_geom_bond_site_symmetry_2
_geom_bond_publ_flag
O1 H1A 0.75(4) . ?
O1 C11 1.381(5) . ?
N1 C1 1.344(3) . ?
N1 C5 1.348(3) . ?
N1 C6 1.497(3) . ?
C1 H1 0.9500 . ?
C1 C2 1.372(4) . ?
C2 H2 0.9500 . ?
C2 C3 1.382(4) . ?
C3 H3 0.9500 . ?
C3 C4 1.373(4) . ?
C4 H4 0.9500 . ?
C4 C5 1.362(4) . ?
C5 H5 0.9500 . ?
C6 H6A 0.9900 . ?
C6 H6B 0.9900 . ?
C6 C7 1.513(3) . ?
C7 C8 1.384(4) . ?
C7 C9 1.393(3) 5_666 ?
C8 H8 0.9500 . ?
C8 C9 1.380(4) . ?
C9 H9 0.9500 . ?
C10 H10A 0.9800 . ?
C10 H10B 0.9800 . ?
C10 H10C 0.9800 . ?
C10 C11 1.439(7) . ?
C11 H11A 0.9900 . ?
C11 H11B 0.9900 . ?

loop_
_geom_torsion_atom_site_label_1
_geom_torsion_atom_site_label_2
_geom_torsion_atom_site_label_3
_geom_torsion_atom_site_label_4
_geom_torsion
_geom_torsion_site_symmetry_1
_geom_torsion_site_symmetry_2
_geom_torsion_site_symmetry_3
_geom_torsion_site_symmetry_4
_geom_torsion_publ_flag
N1 C1 C2 C3 0.4(4) . . . . ?
N1 C6 C7 C8 95.2(3) . . . . ?
N1 C6 C7 C9 -86.8(3) . . . 5_666 ?
C1 N1 C5 C4 -1.4(4) . . . . ?
C1 N1 C6 C7 94.5(3) . . . . ?
C1 C2 C3 C4 -1.6(4) . . . . ?
C2 C3 C4 C5 1.3(4) . . . . ?
C3 C4 C5 N1 0.2(4) . . . . ?
C5 N1 C1 C2 1.1(4) . . . . ?
C5 N1 C6 C7 -84.8(3) . . . . ?
C6 N1 C1 C2 -178.2(2) . . . . ?
C6 N1 C5 C4 177.8(2) . . . . ?
C6 C7 C8 C9 177.9(2) . . . . ?
C7 C8 C9 C7 0.2(5) . . . 5_666 ?
C9 C7 C8 C9 -0.2(5) 5_666 . . . ?
